data_4075287
loop_
_publ_author_name
'Taylor, Thomas J.'
'Gabba\"i, Fran\,cois P.'

_publ_section_title
;
 Supramolecular Stabilization of \a,\w-Diphenylpolyynes by Complexation to
 the Tridentate Lewis Acid [o-C6F4Hg]3
;
_journal_issue 9
_journal_name_full Organometallics
_journal_page_first 2143
_journal_paper_doi 10.1021/om060186w
_journal_volume 25
_journal_year 2006
_chemical_formula_sum 'C36 H10 F12 Hg3'
_chemical_formula_weight 1272.21
_chemical_name_common Ph(CC)3Ph-[(o-C6F4Hg)3]
_chemical_name_systematic
; 
 ? 
;
_space_group_IT_number 15
_symmetry_cell_setting monoclinic
_symmetry_space_group_name_Hall '-C 2yc'
_symmetry_space_group_name_H-M 'C 1 2/c 1'
_atom_sites_solution_hydrogens geom
_atom_sites_solution_primary direct
_atom_sites_solution_secondary difmap
_audit_creation_method SHELXL-97
_cell_angle_alpha 90.00
_cell_angle_beta 108.43(3)
_cell_angle_gamma 90.00
_cell_formula_units_Z 4
_cell_length_a 12.360(3)
_cell_length_b 30.321(6)
_cell_length_c 9.0688(18)
_cell_measurement_temperature 110(2)
_cell_volume 3224.4(13)
_computing_structure_refinement 'SHELXL-97 (Sheldrick, 1997)'
_computing_structure_solution 'SHELXS-97 (Sheldrick, 1990)'
_diffrn_ambient_temperature 110(2)
_diffrn_measured_fraction_theta_full 0.994
_diffrn_measured_fraction_theta_max 0.994
_diffrn_radiation_monochromator graphite
_diffrn_radiation_source 'fine-focus sealed tube'
_diffrn_radiation_type MoK\a
_diffrn_radiation_wavelength 0.71073
_diffrn_reflns_av_R_equivalents 0.0488
_diffrn_reflns_av_sigmaI/netI 0.0476
_diffrn_reflns_limit_h_max 15
_diffrn_reflns_limit_h_min -16
_diffrn_reflns_limit_k_max 39
_diffrn_reflns_limit_k_min -39
_diffrn_reflns_limit_l_max 11
_diffrn_reflns_limit_l_min -11
_diffrn_reflns_number 13487
_diffrn_reflns_theta_full 27.55
_diffrn_reflns_theta_max 27.55
_diffrn_reflns_theta_min 1.34
_exptl_absorpt_coefficient_mu 14.345
_exptl_absorpt_correction_T_max 1
_exptl_absorpt_correction_T_min 0.257089
_exptl_absorpt_correction_type multi-scan
_exptl_absorpt_process_details SADABS
_exptl_crystal_colour yellow
_exptl_crystal_density_diffrn 2.621
_exptl_crystal_density_method 'not measured'
_exptl_crystal_description blocks
_exptl_crystal_F_000 2296
_exptl_crystal_size_max 0.13
_exptl_crystal_size_mid 0.10
_exptl_crystal_size_min 0.08
_refine_diff_density_max 2.056
_refine_diff_density_min -2.540
_refine_diff_density_rms 0.298
_refine_ls_extinction_method none
_refine_ls_goodness_of_fit_ref 1.008
_refine_ls_hydrogen_treatment mixed
_refine_ls_matrix_type full
_refine_ls_number_parameters 231
_refine_ls_number_reflns 3716
_refine_ls_number_restraints 0
_refine_ls_restrained_S_all 1.008
_refine_ls_R_factor_all 0.0403
_refine_ls_R_factor_gt 0.0336
_refine_ls_shift/su_max 0.001
_refine_ls_shift/su_mean 0.000
_refine_ls_structure_factor_coef Fsqd
_refine_ls_weighting_details 'calc w=1/[\s^2^(Fo^2^)+(0.0550P)^2^+0.0000P] where P=(Fo^2^+2Fc^2^)/3'
_refine_ls_weighting_scheme calc
_refine_ls_wR_factor_gt 0.0853
_refine_ls_wR_factor_ref 0.0881
_reflns_number_gt 3278
_reflns_number_total 3716
_reflns_threshold_expression >2sigma(I)
_cod_data_source_file om060186wsi20060225_112848.cif
_cod_data_source_block 3
_cod_depositor_comments
;
The following automatic conversions were performed:

'_symmetry_cell_setting' value 'Monoclinic' changed to 'monoclinic'
according to /home/saulius/struct/CIF-dictionaries/cif_core.dic
dictionary named 'cif_core.dic' version 2.4.1 from 2010-06-29.

Automatic conversion script
Id: cif_fix_values 1715 2011-07-08 13:25:40Z adriana 
;
_cod_original_cell_volume 3224.4(11)
_cod_original_sg_symbol_H-M C2/c
_cod_database_code 4075287

loop_
_symmetry_equiv_pos_as_xyz
'x, y, z'
'-x, y, -z+1/2'
'x+1/2, y+1/2, z'
'-x+1/2, y+1/2, -z+1/2'
'-x, -y, -z'
'x, -y, z-1/2'
'-x+1/2, -y+1/2, -z'
'x+1/2, -y+1/2, z-1/2'

loop_
_atom_site_label
_atom_site_type_symbol
_atom_site_fract_x
_atom_site_fract_y
_atom_site_fract_z
_atom_site_U_iso_or_equiv
_atom_site_adp_type
_atom_site_occupancy
_atom_site_symmetry_multiplicity
_atom_site_calc_flag
_atom_site_refinement_flags
Hg1 Hg 0.5000 0.353130(11) 0.2500 0.01737(10) Uani 1 2 d S
Hg2 Hg 0.559248(19) 0.249679(7) 0.09330(3) 0.01915(9) Uani 1 1 d .
C1 C 0.5598(5) 0.3507(2) 0.0595(7) 0.0200(12) Uani 1 1 d .
C2 C 0.5791(5) 0.3892(2) -0.0080(7) 0.0253(14) Uani 1 1 d .
C3 C 0.6261(5) 0.3889(3) -0.1282(7) 0.0275(15) Uani 1 1 d .
C4 C 0.6535(5) 0.3498(2) -0.1809(7) 0.0261(15) Uani 1 1 d .
C5 C 0.6342(5) 0.3107(2) -0.1162(7) 0.0252(14) Uani 1 1 d .
C6 C 0.5866(5) 0.3101(2) 0.0053(7) 0.0207(13) Uani 1 1 d .
C7 C 0.5244(5) 0.1917(2) 0.1881(7) 0.0207(13) Uani 1 1 d .
C8 C 0.5462(5) 0.1523(2) 0.1340(8) 0.0286(15) Uani 1 1 d .
C9 C 0.5233(6) 0.1123(3) 0.1888(9) 0.0363(17) Uani 1 1 d .
C10 C 0.7837(5) 0.3945(2) -0.6356(7) 0.0216(13) Uani 1 1 d .
C11 C 0.7313(6) 0.4271(2) -0.5718(7) 0.0271(14) Uani 1 1 d .
H11 H 0.6927 0.4191 -0.5003 0.032 Uiso 1 1 calc R
C12 C 0.7354(6) 0.4705(2) -0.6120(8) 0.0337(16) Uani 1 1 d .
H12 H 0.6992 0.4923 -0.5689 0.040 Uiso 1 1 calc R
C13 C 0.7923(6) 0.4827(2) -0.7152(8) 0.0345(17) Uani 1 1 d .
H13 H 0.7948 0.5128 -0.7429 0.041 Uiso 1 1 calc R
C14 C 0.8456(6) 0.4509(3) -0.7779(8) 0.0328(16) Uani 1 1 d .
H14 H 0.8852 0.4594 -0.8476 0.039 Uiso 1 1 calc R
C15 C 0.8415(5) 0.4074(2) -0.7402(8) 0.0278(15) Uani 1 1 d .
H15 H 0.8776 0.3858 -0.7845 0.033 Uiso 1 1 calc R
C16 C 0.7760(5) 0.3490(2) -0.5972(7) 0.0220(13) Uani 1 1 d .
C17 C 0.7656(5) 0.3115(2) -0.5646(7) 0.0213(13) Uani 1 1 d .
C18 C 0.7546(5) 0.2685(2) -0.5211(7) 0.0226(13) Uani 1 1 d .
F2 F 0.5526(3) 0.42834(14) 0.0410(5) 0.0327(9) Uani 1 1 d .
F3 F 0.6440(4) 0.42709(15) -0.1926(5) 0.0386(10) Uani 1 1 d .
F4 F 0.6995(3) 0.34983(16) -0.2973(5) 0.0363(11) Uani 1 1 d .
F5 F 0.6626(3) 0.27286(16) -0.1722(4) 0.0354(10) Uani 1 1 d .
F8 F 0.5917(3) 0.15023(15) 0.0151(5) 0.0385(11) Uani 1 1 d .
F9 F 0.5466(4) 0.07316(15) 0.1332(6) 0.0541(14) Uani 1 1 d .

loop_
_atom_site_aniso_label
_atom_site_aniso_U_11
_atom_site_aniso_U_22
_atom_site_aniso_U_33
_atom_site_aniso_U_23
_atom_site_aniso_U_13
_atom_site_aniso_U_12
Hg1 0.01656(16) 0.02310(18) 0.01300(15) 0.000 0.00547(11) 0.000
Hg2 0.01619(14) 0.02519(16) 0.01701(14) -0.00113(8) 0.00660(9) 0.00122(8)
C1 0.013(3) 0.031(4) 0.016(3) 0.000(2) 0.004(2) -0.002(2)
C2 0.022(3) 0.038(4) 0.016(3) -0.001(3) 0.006(2) -0.010(3)
C3 0.022(3) 0.046(5) 0.014(3) 0.007(3) 0.005(2) -0.011(3)
C4 0.013(3) 0.054(5) 0.014(3) 0.003(3) 0.007(2) -0.001(3)
C5 0.019(3) 0.041(4) 0.017(3) 0.001(3) 0.007(2) 0.005(3)
C6 0.017(3) 0.027(4) 0.020(3) -0.002(2) 0.008(2) 0.001(2)
C7 0.015(3) 0.023(3) 0.023(3) -0.001(2) 0.005(2) 0.004(2)
C8 0.014(3) 0.036(4) 0.029(3) -0.005(3) -0.002(2) 0.003(3)
C9 0.024(3) 0.037(4) 0.041(4) -0.013(3) 0.000(3) -0.002(3)
C10 0.020(3) 0.022(3) 0.020(3) 0.000(2) 0.003(2) 0.000(2)
C11 0.035(4) 0.027(4) 0.019(3) -0.003(2) 0.008(3) -0.002(3)
C12 0.049(4) 0.025(4) 0.026(3) -0.003(3) 0.010(3) 0.001(3)
C13 0.040(4) 0.024(4) 0.034(4) 0.005(3) 0.005(3) -0.011(3)
C14 0.031(3) 0.038(4) 0.031(4) 0.010(3) 0.013(3) -0.002(3)
C15 0.018(3) 0.040(4) 0.027(3) 0.003(3) 0.010(2) 0.003(3)
C16 0.017(3) 0.029(4) 0.018(3) -0.002(2) 0.003(2) 0.000(3)
C17 0.020(3) 0.021(3) 0.019(3) -0.001(2) 0.001(2) 0.001(2)
C18 0.018(3) 0.024(4) 0.023(3) -0.005(3) 0.004(2) 0.001(3)
F2 0.042(2) 0.030(2) 0.026(2) 0.0001(17) 0.0107(17) -0.0073(18)
F3 0.047(2) 0.039(3) 0.032(2) 0.0088(18) 0.0153(19) -0.016(2)
F4 0.026(2) 0.066(3) 0.023(2) 0.0065(19) 0.0179(15) -0.0005(19)
F5 0.036(2) 0.049(3) 0.027(2) 0.0007(18) 0.0196(17) 0.015(2)
F8 0.028(2) 0.051(3) 0.036(2) -0.018(2) 0.0097(17) 0.0083(19)
F9 0.048(3) 0.030(3) 0.069(3) -0.015(2) -0.004(2) 0.012(2)

loop_
_atom_type_symbol
_atom_type_description
_atom_type_scat_dispersion_real
_atom_type_scat_dispersion_imag
_atom_type_scat_source
C C 0.0033 0.0016 'International Tables Vol C Tables 4.2.6.8 and 6.1.1.4'
H H 0.0000 0.0000 'International Tables Vol C Tables 4.2.6.8 and 6.1.1.4'
F F 0.0171 0.0103 'International Tables Vol C Tables 4.2.6.8 and 6.1.1.4'
Hg Hg -2.3894 9.2266 'International Tables Vol C Tables 4.2.6.8 and 6.1.1.4'

loop_
_geom_angle_atom_site_label_1
_geom_angle_atom_site_label_2
_geom_angle_atom_site_label_3
_geom_angle
_geom_angle_site_symmetry_1
_geom_angle_site_symmetry_3
C1 Hg1 C1 176.0(4) . 2_655
C1 Hg1 C17 6.0(2) . .
C1 Hg1 C17 170.0(2) 2_655 .
C1 Hg1 C16 1.37(19) . .
C1 Hg1 C16 177.16(19) 2_655 .
C17 Hg1 C16 7.22(5) . .
C7 Hg2 C6 175.9(2) . .
C7 Hg2 C18 126.31(17) . .
C6 Hg2 C18 57.50(18) . .
C2 C1 C6 119.7(6) . .
C2 C1 Hg1 119.8(5) . .
C6 C1 Hg1 120.4(5) . .
F2 C2 C1 120.6(6) . .
F2 C2 C3 118.2(6) . .
C1 C2 C3 121.2(7) . .
F3 C3 C4 120.3(6) . .
F3 C3 C2 120.0(7) . .
C4 C3 C2 119.7(6) . .
F4 C4 C3 119.3(6) . .
F4 C4 C5 120.4(6) . .
C3 C4 C5 120.3(6) . .
F5 C5 C4 118.2(6) . .
F5 C5 C6 120.7(6) . .
C4 C5 C6 121.2(6) . .
C5 C6 C1 117.9(6) . .
C5 C6 Hg2 118.3(5) . .
C1 C6 Hg2 123.8(4) . .
C8 C7 C7 117.8(4) . 2_655
C8 C7 Hg2 120.7(5) . .
C7 C7 Hg2 121.49(16) 2_655 .
C7 C8 F8 120.4(7) . .
C7 C8 C9 124.2(7) . .
F8 C8 C9 115.4(6) . .
F9 C9 C8 123.1(7) . .
F9 C9 C9 118.9(4) . 2_655
C8 C9 C9 118.0(4) . 2_655
C11 C10 C15 118.7(6) . .
C11 C10 C16 120.3(6) . .
C15 C10 C16 121.0(6) . .
C12 C11 C10 120.4(7) . .
C11 C12 C13 120.4(7) . .
C14 C13 C12 119.9(7) . .
C15 C14 C13 120.6(7) . .
C14 C15 C10 120.1(6) . .
C17 C16 C10 177.4(7) . .
C17 C16 Hg1 73.3(4) . .
C10 C16 Hg1 104.8(4) . .
C16 C17 C18 177.9(7) . .
C16 C17 Hg1 99.5(4) . .
C18 C17 Hg1 78.7(4) . .
C18 C18 C17 178.1(9) 7_654 .
C18 C18 Hg2 64.2(6) 7_654 .
C17 C18 Hg2 114.1(4) . .

loop_
_geom_bond_atom_site_label_1
_geom_bond_atom_site_label_2
_geom_bond_distance
_geom_bond_site_symmetry_2
Hg1 C1 2.084(6) .
Hg1 C1 2.084(6) 2_655
Hg1 C17 9.071(7) .
Hg1 C16 9.342(7) .
Hg2 C7 2.061(6) .
Hg2 C6 2.068(7) .
Hg2 C18 6.761(7) .
C1 C2 1.373(9) .
C1 C6 1.404(9) .
C2 F2 1.343(8) .
C2 C3 1.388(9) .
C3 F3 1.347(8) .
C3 C4 1.359(10) .
C4 F4 1.348(7) .
C4 C5 1.378(10) .
C5 F5 1.346(8) .
C5 C6 1.403(8) .
C7 C8 1.352(9) .
C7 C7 1.432(12) 2_655
C8 F8 1.366(9) .
C8 C9 1.373(11) .
C9 F9 1.356(8) .
C9 C9 1.404(16) 2_655
C10 C11 1.404(9) .
C10 C15 1.411(9) .
C10 C16 1.435(9) .
C11 C12 1.369(10) .
C12 C13 1.387(10) .
C13 C14 1.386(11) .
C14 C15 1.368(10) .
C16 C17 1.191(9) .
C17 C18 1.381(9) .
C18 C18 1.202(14) 7_654
